data_2022922
loop_
_publ_author_name
'Stapf, Manuel'
'Schmidt, Ute'
'Seichter, Wilhelm'
'Mazik, Monika'

_publ_section_title
;
 Synthesis and crystal structures of two solvates of
 1-{[2,6-bis-(hy-droxy-meth-yl)-4-methyl-phen-oxy]meth-yl}-3,5-bis-{[(4,6-di-methyl-pyridin-2-yl)amino]meth-yl}-2,4,6-tri-ethyl-benzene.
;
_journal_coeditor_code EX2075
_journal_issue 'Pt 11'
_journal_name_full 'Acta crystallographica. Section E, Crystallographic communications'
_journal_page_first 1067
_journal_page_last 1071
_journal_paper_doi 10.1107/S2056989023009155
_journal_volume 79
_journal_year 2023
_chemical_formula_iupac 'C38 H50 N4 O3, C H3 N O'
_chemical_formula_moiety 'C38 H50 N4 O3, C H3 N O'
_chemical_formula_sum 'C39 H53 N5 O4'
_chemical_formula_weight 655.86
_chemical_name_systematic
;
1-{[2,6-Bis(hydroxymethyl)-4-methylphenoxy]methyl}-3,5-bis{[(4,6-\
dimethylpyridin-2-yl)amino]methyl}-2,4,6-triethylbenzene formamide monosolvate
;
_space_group_crystal_system triclinic
_space_group_IT_number 2
_space_group_name_Hall '-P 1'
_space_group_name_H-M_alt 'P -1'
_atom_sites_solution_hydrogens mixed
_audit_creation_method SHELXL-2014/7
_cell_angle_alpha 91.823(3)
_cell_angle_beta 93.269(2)
_cell_angle_gamma 104.534(2)
_cell_formula_units_Z 2
_cell_length_a 8.4178(4)
_cell_length_b 13.1915(7)
_cell_length_c 16.4645(9)
_cell_measurement_reflns_used 7296
_cell_measurement_temperature 100(2)
_cell_measurement_theta_max 27.45
_cell_measurement_theta_min 2.48
_cell_volume 1764.87(16)
_computing_cell_refinement
;
SAINT (Bruker, 2014)
;
_computing_data_collection
;
APEX2 (Bruker, 2014)
;
_computing_data_reduction
;
SAINT (Bruker, 2014)
;
_computing_molecular_graphics
;
ORTEP-3 (Farrugia, 2012)
;
_computing_publication_material
;
SHELXTL (Sheldrick, 2008)
;
_computing_structure_refinement
;
<i>SHELXL2014/7</i> (Sheldrick, 2015)
;
_computing_structure_solution
;
SHELXS97 (Sheldrick, 2008)
;
_diffrn_ambient_temperature 100(2)
_diffrn_measured_fraction_theta_full 0.982
_diffrn_measured_fraction_theta_max 0.980
_diffrn_measurement_device_type 'Bruker Kappa APEXII CCD area detector'
_diffrn_measurement_method '\f and \w scans'
_diffrn_radiation_type MoK\a
_diffrn_radiation_wavelength 0.71073
_diffrn_reflns_av_R_equivalents 0.0334
_diffrn_reflns_av_unetI/netI 0.0414
_diffrn_reflns_limit_h_max 8
_diffrn_reflns_limit_h_min -10
_diffrn_reflns_limit_k_max 16
_diffrn_reflns_limit_k_min -16
_diffrn_reflns_limit_l_max 20
_diffrn_reflns_limit_l_min -21
_diffrn_reflns_number 28897
_diffrn_reflns_theta_full 25.242
_diffrn_reflns_theta_max 27.000
_diffrn_reflns_theta_min 1.975
_exptl_absorpt_coefficient_mu 0.080
_exptl_absorpt_correction_type none
_exptl_crystal_colour colourless
_exptl_crystal_density_diffrn 1.234
_exptl_crystal_description plate
_exptl_crystal_F_000 708
_exptl_crystal_size_max 0.470
_exptl_crystal_size_mid 0.150
_exptl_crystal_size_min 0.040
_refine_diff_density_max 0.538
_refine_diff_density_min -0.561
_refine_ls_extinction_method none
_refine_ls_goodness_of_fit_ref 1.027
_refine_ls_hydrogen_treatment mixed
_refine_ls_matrix_type full
_refine_ls_number_parameters 462
_refine_ls_number_reflns 7558
_refine_ls_number_restraints 7
_refine_ls_restrained_S_all 1.027
_refine_ls_R_factor_all 0.0888
_refine_ls_R_factor_gt 0.0594
_refine_ls_shift/su_max 0.001
_refine_ls_shift/su_mean 0.000
_refine_ls_structure_factor_coef Fsqd
_refine_ls_weighting_details 'w=1/[\s^2^(Fo^2^)+(0.0863P)^2^+1.3634P] where P=(Fo^2^+2Fc^2^)/3'
_refine_ls_weighting_scheme calc
_refine_ls_wR_factor_gt 0.1563
_refine_ls_wR_factor_ref 0.1759
_reflns_number_gt 5322
_reflns_number_total 7558
_reflns_threshold_expression 'I > 2\s(I)'
_cod_data_source_file ex2075sup1.cif
_cod_data_source_block 1a
_cod_depositor_comments 'Adding full bibliography for 2022922--2022923.cif.'
_cod_original_cell_volume 1764.88(16)
_cod_database_code 2022922
_cod_database_fobs_code 2022922
_shelx_space_group_comment
;
The symmetry employed for this shelxl refinement is uniquely defined
by the following loop, which should always be used as a source of
symmetry information in preference to the above space-group names.
They are only intended as comments.
;
_shelx_estimated_absorpt_t_min 0.963
_shelx_estimated_absorpt_t_max 0.997

loop_
_space_group_symop_operation_xyz
'x, y, z'
'-x, -y, -z'

loop_
_atom_site_type_symbol
_atom_site_label
_atom_site_fract_x
_atom_site_fract_y
_atom_site_fract_z
_atom_site_U_iso_or_equiv
_atom_site_adp_type
_atom_site_calc_flag
_atom_site_occupancy
_atom_site_disorder_assembly
_atom_site_disorder_group
O O1 0.54313(18) 0.67784(12) 0.35427(9) 0.0237(4) Uani d 1 . .
O O2 0.1283(3) 0.6456(2) 0.48161(13) 0.0555(6) Uani d 1 . .
H H2 0.1915 0.6472 0.5233 0.083 Uiso calc 1 . .
O O3 0.7900(2) 0.43445(14) 0.35900(10) 0.0310(4) Uani d 1 . .
H H3A 0.734(3) 0.393(2) 0.3212(14) 0.051(10) Uiso d 1 . .
N N1 -0.1265(2) 0.45208(15) 0.17303(11) 0.0218(4) Uani d 1 . .
H H1 -0.095(3) 0.462(2) 0.2253(7) 0.038(8) Uiso d 1 . .
N N2 -0.3468(2) 0.32570(14) 0.21082(11) 0.0193(4) Uani d 1 . .
N N3 -0.0035(3) 0.87558(16) 0.28947(12) 0.0281(5) Uani d 1 . .
H H3 -0.016(3) 0.8197(13) 0.3185(14) 0.028(7) Uiso d 1 . .
N N4 -0.0200(2) 1.04735(15) 0.27966(12) 0.0270(4) Uani d 1 . .
C C1 0.3612(2) 0.68707(17) 0.23234(12) 0.0174(4) Uani d 1 . .
C C2 0.2581(2) 0.59759(16) 0.19184(12) 0.0162(4) Uani d 1 . .
C C3 0.1025(2) 0.60250(16) 0.15845(12) 0.0167(4) Uani d 1 . .
C C4 0.0498(2) 0.69473(16) 0.16714(12) 0.0167(4) Uani d 1 . .
C C5 0.1535(2) 0.78308(16) 0.20897(12) 0.0175(4) Uani d 1 . .
C C6 0.3090(2) 0.77953(16) 0.24189(12) 0.0178(4) Uani d 1 . .
C C7 0.5314(3) 0.68647(18) 0.26685(12) 0.0215(5) Uani d 1 . .
H H7A 0.5644 0.6270 0.2407 0.026 Uiso calc 1 . .
H H7B 0.6100 0.7519 0.2528 0.026 Uiso calc 1 . .
C C8 0.4645(3) 0.57993(18) 0.37933(13) 0.0230(5) Uani d 1 . .
C C9 0.3042(3) 0.5618(2) 0.40534(13) 0.0262(5) Uani d 1 . .
C C10 0.2286(3) 0.4623(2) 0.42953(14) 0.0294(5) Uani d 1 . .
H H10 0.1182 0.4482 0.4446 0.035 Uiso calc 1 . .
C C11 0.3097(3) 0.38335(19) 0.43232(13) 0.0279(5) Uani d 1 . .
C C12 0.4719(3) 0.40544(19) 0.40964(13) 0.0263(5) Uani d 1 . .
H H12 0.5302 0.3526 0.4132 0.032 Uiso calc 1 . .
C C13 0.5498(3) 0.50207(19) 0.38218(13) 0.0239(5) Uani d 1 . .
C C14 0.2172(3) 0.6489(2) 0.41207(15) 0.0347(6) Uani d 1 . .
H H14A 0.2998 0.7173 0.4128 0.042 Uiso calc 1 . .
H H14B 0.1410 0.6444 0.3632 0.042 Uiso calc 1 . .
C C15 0.2325(3) 0.2777(2) 0.46305(15) 0.0354(6) Uani d 1 . .
H H15A 0.2252 0.2237 0.4198 0.053 Uiso calc 1 . .
H H15B 0.1218 0.2763 0.4795 0.053 Uiso calc 1 . .
H H15C 0.2998 0.2642 0.5100 0.053 Uiso calc 1 . .
C C16 0.7268(3) 0.52486(19) 0.35924(14) 0.0273(5) Uani d 1 . .
H H16A 0.7340 0.5537 0.3044 0.033 Uiso calc 1 . .
H H16B 0.7960 0.5789 0.3983 0.033 Uiso calc 1 . .
C C17 0.3120(3) 0.49654(17) 0.18149(13) 0.0209(5) Uani d 1 . .
H H17A 0.2143 0.4362 0.1807 0.025 Uiso calc 1 . .
H H17B 0.3868 0.4908 0.2288 0.025 Uiso calc 1 . .
C C18 0.3997(3) 0.49125(19) 0.10337(14) 0.0247(5) Uani d 1 . .
H H18A 0.3255 0.4957 0.0563 0.037 Uiso calc 1 . .
H H18B 0.4316 0.4249 0.0993 0.037 Uiso calc 1 . .
H H18C 0.4981 0.5498 0.1044 0.037 Uiso calc 1 . .
C C19 -0.0131(2) 0.50690(16) 0.11589(13) 0.0183(4) Uani d 1 . .
H H19A -0.0756 0.5283 0.0696 0.022 Uiso calc 1 . .
H H19B 0.0506 0.4596 0.0942 0.022 Uiso calc 1 . .
C C20 -0.2538(2) 0.36779(16) 0.15051(13) 0.0167(4) Uani d 1 . .
C C21 -0.4753(3) 0.24234(17) 0.19192(13) 0.0208(5) Uani d 1 . .
C C22 -0.5143(3) 0.19955(17) 0.11355(13) 0.0219(5) Uani d 1 . .
H H22 -0.6065 0.1413 0.1022 0.026 Uiso calc 1 . .
C C23 -0.4173(3) 0.24257(17) 0.05101(13) 0.0202(4) Uani d 1 . .
C C24 -0.2857(2) 0.32763(16) 0.07005(13) 0.0182(4) Uani d 1 . .
H H24 -0.2174 0.3587 0.0289 0.022 Uiso calc 1 . .
C C25 -0.5729(3) 0.19805(19) 0.26176(15) 0.0304(5) Uani d 1 . .
H H25A -0.5021 0.1729 0.3014 0.046 Uiso calc 1 . .
H H25B -0.6651 0.1396 0.2416 0.046 Uiso calc 1 . .
H H25C -0.6153 0.2527 0.2880 0.046 Uiso calc 1 . .
C C26 -0.4546(3) 0.19674(19) -0.03442(14) 0.0275(5) Uani d 1 . .
H H26A -0.3748 0.2370 -0.0699 0.041 Uiso calc 1 . .
H H26B -0.5658 0.1995 -0.0535 0.041 Uiso calc 1 . .
H H26C -0.4476 0.1237 -0.0358 0.041 Uiso calc 1 . .
C C27 -0.1171(3) 0.69977(18) 0.12940(13) 0.0213(5) Uani d 1 . .
H H27A -0.1603 0.7494 0.1626 0.026 Uiso calc 1 . .
H H27B -0.1948 0.6297 0.1301 0.026 Uiso calc 1 . .
C C28 -0.1077(3) 0.73484(19) 0.04167(14) 0.0263(5) Uani d 1 . .
H H28A -0.0351 0.8056 0.0410 0.039 Uiso calc 1 . .
H H28B -0.2179 0.7350 0.0192 0.039 Uiso calc 1 . .
H H28C -0.0639 0.6863 0.0086 0.039 Uiso calc 1 . .
C C29 0.0948(3) 0.88172(17) 0.21910(13) 0.0204(4) Uani d 1 . .
H H29A 0.1907 0.9434 0.2265 0.024 Uiso calc 1 . .
H H29B 0.0281 0.8904 0.1695 0.024 Uiso calc 1 . .
C C30 -0.0528(3) 0.9600(2) 0.32049(14) 0.0264(5) Uani d 1 . .
C C31 -0.0658(3) 1.1312(2) 0.31098(17) 0.0372(6) Uani d 1 . .
C C32 -0.1463(3) 1.1274(3) 0.38095(19) 0.0444(8) Uani d 1 . .
H H32 -0.1788 1.1873 0.4003 0.053 Uiso calc 1 . .
C C33 -0.1807(3) 1.0367(3) 0.42372(17) 0.0425(7) Uani d 1 . .
C C34 -0.1337(3) 0.9510(2) 0.39325(15) 0.0359(6) Uani d 1 . .
H H34 -0.1555 0.8873 0.4208 0.043 Uiso calc 1 . .
C C35 -0.0207(4) 1.2289(2) 0.2649(2) 0.0538(9) Uani d 1 . .
H H35A -0.0903 1.2202 0.2141 0.081 Uiso calc 1 . .
H H35B 0.0950 1.2427 0.2523 0.081 Uiso calc 1 . .
H H35C -0.0371 1.2880 0.2980 0.081 Uiso calc 1 . .
C C36 -0.2652(4) 1.0315(4) 0.5024(2) 0.0715(12) Uani d 1 . .
H H36A -0.1915 1.0768 0.5444 0.107 Uiso calc 1 . .
H H36B -0.2928 0.9591 0.5196 0.107 Uiso calc 1 . .
H H36C -0.3660 1.0553 0.4941 0.107 Uiso calc 1 . .
C C37 0.4222(3) 0.87555(17) 0.28621(13) 0.0224(5) Uani d 1 . .
H H37A 0.4937 0.8529 0.3280 0.027 Uiso calc 1 . .
H H37B 0.3552 0.9158 0.3144 0.027 Uiso calc 1 . .
C C38 0.5300(3) 0.94671(18) 0.22818(15) 0.0278(5) Uani d 1 . .
H H38A 0.6006 0.9083 0.2021 0.042 Uiso calc 1 . .
H H38B 0.5986 1.0086 0.2589 0.042 Uiso calc 1 . .
H H38C 0.4598 0.9687 0.1864 0.042 Uiso calc 1 . .
O O1A 0.2093(2) 0.97499(15) 1.01977(12) 0.0404(5) Uani d 1 . .
N N1A 0.0472(3) 0.95521(19) 0.90290(15) 0.0394(6) Uani d 1 . .
H H1B -0.028(3) 0.972(3) 0.9342(17) 0.060(10) Uiso d 1 . .
H H2B 0.042(4) 0.947(3) 0.8488(7) 0.057(10) Uiso d 1 . .
C C1A 0.1848(3) 0.9560(2) 0.94526(17) 0.0359(6) Uani d 1 . .
H H1A 0.2716 0.9408 0.9167 0.043 Uiso calc 1 . .

loop_
_atom_site_aniso_label
_atom_site_aniso_U_11
_atom_site_aniso_U_22
_atom_site_aniso_U_33
_atom_site_aniso_U_12
_atom_site_aniso_U_13
_atom_site_aniso_U_23
O1 0.0235(8) 0.0289(9) 0.0183(8) 0.0069(7) -0.0021(6) -0.0020(6)
O2 0.0670(15) 0.0753(16) 0.0407(12) 0.0431(13) 0.0230(10) 0.0166(11)
O3 0.0297(9) 0.0378(10) 0.0294(9) 0.0174(8) -0.0024(7) -0.0031(8)
N1 0.0213(9) 0.0211(10) 0.0189(9) -0.0018(7) 0.0015(7) 0.0011(8)
N2 0.0181(9) 0.0165(9) 0.0227(9) 0.0030(7) 0.0032(7) -0.0010(7)
N3 0.0365(11) 0.0266(11) 0.0261(10) 0.0146(9) 0.0125(8) 0.0037(9)
N4 0.0255(10) 0.0247(11) 0.0323(11) 0.0118(8) -0.0054(8) -0.0074(8)
C1 0.0168(10) 0.0214(11) 0.0134(9) 0.0036(8) 0.0021(7) 0.0018(8)
C2 0.0174(10) 0.0178(11) 0.0144(10) 0.0051(8) 0.0052(7) 0.0030(8)
C3 0.0164(10) 0.0170(11) 0.0159(10) 0.0023(8) 0.0030(7) 0.0010(8)
C4 0.0143(9) 0.0197(11) 0.0169(10) 0.0049(8) 0.0037(7) 0.0025(8)
C5 0.0201(10) 0.0161(11) 0.0176(10) 0.0062(8) 0.0043(8) 0.0014(8)
C6 0.0200(10) 0.0186(11) 0.0143(10) 0.0035(8) 0.0030(8) 0.0010(8)
C7 0.0198(10) 0.0281(12) 0.0178(10) 0.0084(9) 0.0008(8) 0.0009(9)
C8 0.0210(11) 0.0299(13) 0.0175(11) 0.0062(9) -0.0011(8) -0.0029(9)
C9 0.0228(11) 0.0371(14) 0.0183(11) 0.0079(10) -0.0010(8) -0.0003(10)
C10 0.0212(11) 0.0423(15) 0.0225(12) 0.0049(10) -0.0005(9) -0.0015(10)
C11 0.0318(13) 0.0307(13) 0.0171(11) 0.0022(10) -0.0039(9) -0.0060(9)
C12 0.0322(12) 0.0294(13) 0.0176(11) 0.0104(10) -0.0043(9) -0.0057(9)
C13 0.0238(11) 0.0320(13) 0.0157(10) 0.0075(10) -0.0018(8) -0.0015(9)
C14 0.0307(13) 0.0476(17) 0.0311(13) 0.0180(12) 0.0085(10) 0.0034(12)
C15 0.0367(14) 0.0358(15) 0.0282(13) 0.0004(11) -0.0017(10) -0.0022(11)
C16 0.0269(12) 0.0319(14) 0.0254(12) 0.0122(10) 0.0010(9) -0.0014(10)
C17 0.0221(11) 0.0182(11) 0.0234(11) 0.0074(9) -0.0003(8) 0.0004(9)
C18 0.0228(11) 0.0261(12) 0.0280(12) 0.0119(9) 0.0007(9) -0.0044(10)
C19 0.0157(10) 0.0168(11) 0.0215(11) 0.0021(8) 0.0024(8) 0.0012(8)
C20 0.0143(9) 0.0138(10) 0.0228(11) 0.0052(8) 0.0009(8) 0.0022(8)
C21 0.0188(10) 0.0177(11) 0.0259(11) 0.0041(8) 0.0045(8) 0.0005(9)
C22 0.0183(10) 0.0183(11) 0.0280(12) 0.0030(8) 0.0025(8) -0.0012(9)
C23 0.0218(11) 0.0183(11) 0.0224(11) 0.0092(9) -0.0001(8) -0.0005(9)
C24 0.0163(10) 0.0182(11) 0.0209(11) 0.0049(8) 0.0024(8) 0.0034(8)
C25 0.0300(13) 0.0257(13) 0.0309(13) -0.0029(10) 0.0112(10) -0.0025(10)
C26 0.0295(12) 0.0291(13) 0.0231(12) 0.0066(10) -0.0002(9) -0.0028(10)
C27 0.0159(10) 0.0227(12) 0.0264(11) 0.0069(9) 0.0018(8) -0.0003(9)
C28 0.0250(12) 0.0269(13) 0.0278(12) 0.0100(10) -0.0049(9) 0.0001(10)
C29 0.0224(11) 0.0199(11) 0.0204(11) 0.0080(9) 0.0040(8) -0.0014(9)
C30 0.0205(11) 0.0354(14) 0.0241(12) 0.0105(10) -0.0024(9) -0.0099(10)
C31 0.0256(13) 0.0350(15) 0.0510(16) 0.0146(11) -0.0156(11) -0.0192(12)
C32 0.0279(14) 0.0510(19) 0.0564(18) 0.0209(13) -0.0111(12) -0.0310(15)
C33 0.0236(13) 0.071(2) 0.0338(14) 0.0192(13) -0.0053(10) -0.0261(14)
C34 0.0287(13) 0.0533(17) 0.0278(13) 0.0149(12) 0.0029(10) -0.0057(12)
C35 0.0496(18) 0.0297(16) 0.085(2) 0.0216(14) -0.0150(16) -0.0088(15)
C36 0.0461(19) 0.128(4) 0.0462(19) 0.037(2) 0.0071(15) -0.033(2)
C37 0.0225(11) 0.0223(12) 0.0210(11) 0.0041(9) -0.0010(8) -0.0052(9)
C38 0.0266(12) 0.0217(12) 0.0313(13) 0.0000(9) 0.0004(9) -0.0044(10)
O1A 0.0359(10) 0.0399(11) 0.0449(12) 0.0089(8) 0.0008(8) 0.0031(9)
N1A 0.0491(14) 0.0412(14) 0.0344(13) 0.0221(11) 0.0066(11) 0.0081(11)
C1A 0.0381(15) 0.0267(14) 0.0449(16) 0.0093(11) 0.0109(12) 0.0082(12)

loop_
_atom_type_symbol
_atom_type_description
_atom_type_scat_dispersion_real
_atom_type_scat_dispersion_imag
_atom_type_scat_source
C C 0.0033 0.0016 'International Tables Vol C Tables 4.2.6.8 and 6.1.1.4'
H H 0.0000 0.0000 'International Tables Vol C Tables 4.2.6.8 and 6.1.1.4'
N N 0.0061 0.0033 'International Tables Vol C Tables 4.2.6.8 and 6.1.1.4'
O O 0.0106 0.0060 'International Tables Vol C Tables 4.2.6.8 and 6.1.1.4'

loop_
_geom_angle_atom_site_label_1
_geom_angle_atom_site_label_2
_geom_angle_atom_site_label_3
_geom_angle_site_symmetry_1
_geom_angle_site_symmetry_3
_geom_angle
_geom_angle_publ_flag
C8 O1 C7 . . 113.60(16) ?
C14 O2 H2 . . 109.5 ?
C16 O3 H3A . . 106(2) ?
C20 N1 C19 . . 123.01(18) ?
C20 N1 H1 . . 117.4(19) ?
C19 N1 H1 . . 117.1(19) ?
C20 N2 C21 . . 118.20(18) ?
C30 N3 C29 . . 122.7(2) ?
C30 N3 H3 . . 118.3(17) ?
C29 N3 H3 . . 118.1(17) ?
C30 N4 C31 . . 117.7(2) ?
C2 C1 C6 . . 120.73(18) ?
C2 C1 C7 . . 120.88(19) ?
C6 C1 C7 . . 118.40(19) ?
C1 C2 C3 . . 119.03(18) ?
C1 C2 C17 . . 121.45(18) ?
C3 C2 C17 . . 119.50(18) ?
C4 C3 C2 . . 120.61(19) ?
C4 C3 C19 . . 118.92(18) ?
C2 C3 C19 . . 120.41(18) ?
C3 C4 C5 . . 119.65(18) ?
C3 C4 C27 . . 120.14(19) ?
C5 C4 C27 . . 120.19(18) ?
C6 C5 C4 . . 120.32(19) ?
C6 C5 C29 . . 120.37(19) ?
C4 C5 C29 . . 119.31(18) ?
C5 C6 C1 . . 119.63(19) ?
C5 C6 C37 . . 120.37(19) ?
C1 C6 C37 . . 119.98(18) ?
O1 C7 C1 . . 113.79(16) ?
O1 C7 H7A . . 108.8 ?
C1 C7 H7A . . 108.8 ?
O1 C7 H7B . . 108.8 ?
C1 C7 H7B . . 108.8 ?
H7A C7 H7B . . 107.7 ?
O1 C8 C13 . . 118.96(19) ?
O1 C8 C9 . . 120.0(2) ?
C13 C8 C9 . . 121.0(2) ?
C10 C9 C8 . . 118.4(2) ?
C10 C9 C14 . . 119.8(2) ?
C8 C9 C14 . . 121.7(2) ?
C11 C10 C9 . . 121.8(2) ?
C11 C10 H10 . . 119.1 ?
C9 C10 H10 . . 119.1 ?
C10 C11 C12 . . 118.3(2) ?
C10 C11 C15 . . 122.1(2) ?
C12 C11 C15 . . 119.5(2) ?
C13 C12 C11 . . 121.9(2) ?
C13 C12 H12 . . 119.1 ?
C11 C12 H12 . . 119.1 ?
C12 C13 C8 . . 118.5(2) ?
C12 C13 C16 . . 120.9(2) ?
C8 C13 C16 . . 120.5(2) ?
O2 C14 C9 . . 113.4(2) ?
O2 C14 H14A . . 108.9 ?
C9 C14 H14A . . 108.9 ?
O2 C14 H14B . . 108.9 ?
C9 C14 H14B . . 108.9 ?
H14A C14 H14B . . 107.7 ?
C11 C15 H15A . . 109.5 ?
C11 C15 H15B . . 109.5 ?
H15A C15 H15B . . 109.5 ?
C11 C15 H15C . . 109.5 ?
H15A C15 H15C . . 109.5 ?
H15B C15 H15C . . 109.5 ?
O3 C16 C13 . . 112.9(2) ?
O3 C16 H16A . . 109.0 ?
C13 C16 H16A . . 109.0 ?
O3 C16 H16B . . 109.0 ?
C13 C16 H16B . . 109.0 ?
H16A C16 H16B . . 107.8 ?
C2 C17 C18 . . 112.48(17) ?
C2 C17 H17A . . 109.1 ?
C18 C17 H17A . . 109.1 ?
C2 C17 H17B . . 109.1 ?
C18 C17 H17B . . 109.1 ?
H17A C17 H17B . . 107.8 ?
C17 C18 H18A . . 109.5 ?
C17 C18 H18B . . 109.5 ?
H18A C18 H18B . . 109.5 ?
C17 C18 H18C . . 109.5 ?
H18A C18 H18C . . 109.5 ?
H18B C18 H18C . . 109.5 ?
N1 C19 C3 . . 109.64(17) ?
N1 C19 H19A . . 109.7 ?
C3 C19 H19A . . 109.7 ?
N1 C19 H19B . . 109.7 ?
C3 C19 H19B . . 109.7 ?
H19A C19 H19B . . 108.2 ?
N2 C20 N1 . . 115.64(18) ?
N2 C20 C24 . . 122.24(19) ?
N1 C20 C24 . . 122.13(19) ?
N2 C21 C22 . . 122.4(2) ?
N2 C21 C25 . . 115.76(19) ?
C22 C21 C25 . . 121.8(2) ?
C21 C22 C23 . . 119.5(2) ?
C21 C22 H22 . . 120.3 ?
C23 C22 H22 . . 120.3 ?
C24 C23 C22 . . 118.3(2) ?
C24 C23 C26 . . 120.9(2) ?
C22 C23 C26 . . 120.8(2) ?
C23 C24 C20 . . 119.36(19) ?
C23 C24 H24 . . 120.3 ?
C20 C24 H24 . . 120.3 ?
C21 C25 H25A . . 109.5 ?
C21 C25 H25B . . 109.5 ?
H25A C25 H25B . . 109.5 ?
C21 C25 H25C . . 109.5 ?
H25A C25 H25C . . 109.5 ?
H25B C25 H25C . . 109.5 ?
C23 C26 H26A . . 109.5 ?
C23 C26 H26B . . 109.5 ?
H26A C26 H26B . . 109.5 ?
C23 C26 H26C . . 109.5 ?
H26A C26 H26C . . 109.5 ?
H26B C26 H26C . . 109.5 ?
C4 C27 C28 . . 112.15(17) ?
C4 C27 H27A . . 109.2 ?
C28 C27 H27A . . 109.2 ?
C4 C27 H27B . . 109.2 ?
C28 C27 H27B . . 109.2 ?
H27A C27 H27B . . 107.9 ?
C27 C28 H28A . . 109.5 ?
C27 C28 H28B . . 109.5 ?
H28A C28 H28B . . 109.5 ?
C27 C28 H28C . . 109.5 ?
H28A C28 H28C . . 109.5 ?
H28B C28 H28C . . 109.5 ?
N3 C29 C5 . . 109.95(17) ?
N3 C29 H29A . . 109.7 ?
C5 C29 H29A . . 109.7 ?
N3 C29 H29B . . 109.7 ?
C5 C29 H29B . . 109.7 ?
H29A C29 H29B . . 108.2 ?
N4 C30 N3 . . 117.7(2) ?
N4 C30 C34 . . 123.0(2) ?
N3 C30 C34 . . 119.4(2) ?
N4 C31 C32 . . 122.3(3) ?
N4 C31 C35 . . 115.9(3) ?
C32 C31 C35 . . 121.8(3) ?
C31 C32 C33 . . 120.2(2) ?
C31 C32 H32 . . 119.9 ?
C33 C32 H32 . . 119.9 ?
C34 C33 C32 . . 118.3(3) ?
C34 C33 C36 . . 120.5(3) ?
C32 C33 C36 . . 121.2(3) ?
C33 C34 C30 . . 118.5(3) ?
C33 C34 H34 . . 120.7 ?
C30 C34 H34 . . 120.7 ?
C31 C35 H35A . . 109.5 ?
C31 C35 H35B . . 109.5 ?
H35A C35 H35B . . 109.5 ?
C31 C35 H35C . . 109.5 ?
H35A C35 H35C . . 109.5 ?
H35B C35 H35C . . 109.5 ?
C33 C36 H36A . . 109.5 ?
C33 C36 H36B . . 109.5 ?
H36A C36 H36B . . 109.5 ?
C33 C36 H36C . . 109.5 ?
H36A C36 H36C . . 109.5 ?
H36B C36 H36C . . 109.5 ?
C6 C37 C38 . . 112.11(18) ?
C6 C37 H37A . . 109.2 ?
C38 C37 H37A . . 109.2 ?
C6 C37 H37B . . 109.2 ?
C38 C37 H37B . . 109.2 ?
H37A C37 H37B . . 107.9 ?
C37 C38 H38A . . 109.5 ?
C37 C38 H38B . . 109.5 ?
H38A C38 H38B . . 109.5 ?
C37 C38 H38C . . 109.5 ?
H38A C38 H38C . . 109.5 ?
H38B C38 H38C . . 109.5 ?
C1A N1A H1B . . 112(2) ?
C1A N1A H2B . . 120(2) ?
H1B N1A H2B . . 127(3) ?
O1A C1A N1A . . 124.7(3) ?
O1A C1A H1A . . 117.6 ?
N1A C1A H1A . . 117.6 ?

loop_
_geom_bond_atom_site_label_1
_geom_bond_atom_site_label_2
_geom_bond_site_symmetry_2
_geom_bond_distance
_geom_bond_publ_flag
O1 C8 . 1.383(3) ?
O1 C7 . 1.447(2) ?
O2 C14 . 1.399(3) ?
O2 H2 . 0.8400 ?
O3 C16 . 1.423(3) ?
O3 H3A . 0.847(10) ?
N1 C20 . 1.361(3) ?
N1 C19 . 1.455(3) ?
N1 H1 . 0.883(10) ?
N2 C20 . 1.346(3) ?
N2 C21 . 1.349(3) ?
N3 C30 . 1.376(3) ?
N3 C29 . 1.455(3) ?
N3 H3 . 0.879(10) ?
N4 C30 . 1.329(3) ?
N4 C31 . 1.355(3) ?
C1 C2 . 1.401(3) ?
C1 C6 . 1.404(3) ?
C1 C7 . 1.513(3) ?
C2 C3 . 1.409(3) ?
C2 C17 . 1.520(3) ?
C3 C4 . 1.401(3) ?
C3 C19 . 1.510(3) ?
C4 C5 . 1.401(3) ?
C4 C27 . 1.521(3) ?
C5 C6 . 1.401(3) ?
C5 C29 . 1.511(3) ?
C6 C37 . 1.517(3) ?
C7 H7A . 0.9900 ?
C7 H7B . 0.9900 ?
C8 C13 . 1.394(3) ?
C8 C9 . 1.404(3) ?
C9 C10 . 1.388(4) ?
C9 C14 . 1.515(3) ?
C10 C11 . 1.382(4) ?
C10 H10 . 0.9500 ?
C11 C12 . 1.398(3) ?
C11 C15 . 1.499(4) ?
C12 C13 . 1.382(3) ?
C12 H12 . 0.9500 ?
C13 C16 . 1.517(3) ?
C14 H14A . 0.9900 ?
C14 H14B . 0.9900 ?
C15 H15A . 0.9800 ?
C15 H15B . 0.9800 ?
C15 H15C . 0.9800 ?
C16 H16A . 0.9900 ?
C16 H16B . 0.9900 ?
C17 C18 . 1.527(3) ?
C17 H17A . 0.9900 ?
C17 H17B . 0.9900 ?
C18 H18A . 0.9800 ?
C18 H18B . 0.9800 ?
C18 H18C . 0.9800 ?
C19 H19A . 0.9900 ?
C19 H19B . 0.9900 ?
C20 C24 . 1.397(3) ?
C21 C22 . 1.380(3) ?
C21 C25 . 1.499(3) ?
C22 C23 . 1.397(3) ?
C22 H22 . 0.9500 ?
C23 C24 . 1.378(3) ?
C23 C26 . 1.498(3) ?
C24 H24 . 0.9500 ?
C25 H25A . 0.9800 ?
C25 H25B . 0.9800 ?
C25 H25C . 0.9800 ?
C26 H26A . 0.9800 ?
C26 H26B . 0.9800 ?
C26 H26C . 0.9800 ?
C27 C28 . 1.531(3) ?
C27 H27A . 0.9900 ?
C27 H27B . 0.9900 ?
C28 H28A . 0.9800 ?
C28 H28B . 0.9800 ?
C28 H28C . 0.9800 ?
C29 H29A . 0.9900 ?
C29 H29B . 0.9900 ?
C30 C34 . 1.405(3) ?
C31 C32 . 1.365(4) ?
C31 C35 . 1.494(4) ?
C32 C33 . 1.384(5) ?
C32 H32 . 0.9500 ?
C33 C34 . 1.377(4) ?
C33 C36 . 1.508(4) ?
C34 H34 . 0.9500 ?
C35 H35A . 0.9800 ?
C35 H35B . 0.9800 ?
C35 H35C . 0.9800 ?
C36 H36A . 0.9800 ?
C36 H36B . 0.9800 ?
C36 H36C . 0.9800 ?
C37 C38 . 1.532(3) ?
C37 H37A . 0.9900 ?
C37 H37B . 0.9900 ?
C38 H38A . 0.9800 ?
C38 H38B . 0.9800 ?
C38 H38C . 0.9800 ?
O1A C1A . 1.239(3) ?
N1A C1A . 1.315(4) ?
N1A H1B . 0.901(10) ?
N1A H2B . 0.890(10) ?
C1A H1A . 0.9500 ?

loop_
_geom_hbond_atom_site_label_D
_geom_hbond_atom_site_label_H
_geom_hbond_atom_site_label_A
_geom_hbond_site_symmetry_A
_geom_hbond_distance_DH
_geom_hbond_distance_HA
_geom_hbond_distance_DA
_geom_hbond_angle_DHA
N1 H1 O3 1_455 0.883(10) 2.46(2) 3.183(2) 140(2)
N1A H2B N4 2_576 0.890(10) 2.117(12) 3.000(3) 170(3)
N1A H1B O1A 2_577 0.901(10) 2.009(13) 2.893(3) 167(3)
O2 H2 O3 2_666 0.84 2.26 2.968(3) 141.6
O3 H3A N2 1_655 0.847(10) 2.004(14) 2.822(2) 162(2)
C10 H10 O2 2_566 0.95 2.53 3.418(4) 155.5
C12 H12 O3 . 0.95 2.42 2.788(3) 102.9
C14 H14A O1 . 0.99 2.47 2.894(3) 105.1
C15 H15C O1 2_666 0.98 2.52 3.412(3) 150.5
C22 H22 O1A 1_444 0.95 2.63 3.523(3) 156.5
C29 H29B N1A 2_576 0.99 2.59 3.374(3) 136.5
C37 H37A O1 . 0.99 2.49 3.238(3) 131.7
C26 H26A <i>Cg</i>1 2_565 0.98 2.71 3.658(3) 163.7
C18 H18B <i>Cg</i>2 1_655 0.98 2.76 3.679(3) 156.4
C38 H38B <i>Cg</i>3 1_655 0.98 2.81 3.545(3) 131.6

loop_
_geom_torsion_atom_site_label_1
_geom_torsion_atom_site_label_2
_geom_torsion_atom_site_label_3
_geom_torsion_atom_site_label_4
_geom_torsion_site_symmetry_1
_geom_torsion_site_symmetry_2
_geom_torsion_site_symmetry_3
_geom_torsion_site_symmetry_4
_geom_torsion
_geom_torsion_publ_flag
C6 C1 C2 C3 . . . . 1.9(3) ?
C7 C1 C2 C3 . . . . -178.07(18) ?
C6 C1 C2 C17 . . . . -179.53(18) ?
C7 C1 C2 C17 . . . . 0.4(3) ?
C1 C2 C3 C4 . . . . -1.5(3) ?
C17 C2 C3 C4 . . . . 180.00(18) ?
C1 C2 C3 C19 . . . . -178.76(18) ?
C17 C2 C3 C19 . . . . 2.7(3) ?
C2 C3 C4 C5 . . . . 0.4(3) ?
C19 C3 C4 C5 . . . . 177.79(18) ?
C2 C3 C4 C27 . . . . 178.81(18) ?
C19 C3 C4 C27 . . . . -3.8(3) ?
C3 C4 C5 C6 . . . . 0.1(3) ?
C27 C4 C5 C6 . . . . -178.27(18) ?
C3 C4 C5 C29 . . . . -179.15(18) ?
C27 C4 C5 C29 . . . . 2.5(3) ?
C4 C5 C6 C1 . . . . 0.4(3) ?
C29 C5 C6 C1 . . . . 179.62(18) ?
C4 C5 C6 C37 . . . . 179.18(18) ?
C29 C5 C6 C37 . . . . -1.6(3) ?
C2 C1 C6 C5 . . . . -1.4(3) ?
C7 C1 C6 C5 . . . . 178.59(18) ?
C2 C1 C6 C37 . . . . 179.78(18) ?
C7 C1 C6 C37 . . . . -0.2(3) ?
C8 O1 C7 C1 . . . . 71.1(2) ?
C2 C1 C7 O1 . . . . -103.1(2) ?
C6 C1 C7 O1 . . . . 76.9(2) ?
C7 O1 C8 C13 . . . . 86.4(2) ?
C7 O1 C8 C9 . . . . -96.8(2) ?
O1 C8 C9 C10 . . . . 179.56(19) ?
C13 C8 C9 C10 . . . . -3.7(3) ?
O1 C8 C9 C14 . . . . -4.0(3) ?
C13 C8 C9 C14 . . . . 172.7(2) ?
C8 C9 C10 C11 . . . . 3.2(3) ?
C14 C9 C10 C11 . . . . -173.3(2) ?
C9 C10 C11 C12 . . . . -0.3(3) ?
C9 C10 C11 C15 . . . . 176.3(2) ?
C10 C11 C12 C13 . . . . -2.3(3) ?
C15 C11 C12 C13 . . . . -178.9(2) ?
C11 C12 C13 C8 . . . . 1.7(3) ?
C11 C12 C13 C16 . . . . 179.0(2) ?
O1 C8 C13 C12 . . . . 178.08(18) ?
C9 C8 C13 C12 . . . . 1.3(3) ?
O1 C8 C13 C16 . . . . 0.8(3) ?
C9 C8 C13 C16 . . . . -175.9(2) ?
C10 C9 C14 O2 . . . . 37.5(3) ?
C8 C9 C14 O2 . . . . -138.9(2) ?
C12 C13 C16 O3 . . . . 7.8(3) ?
C8 C13 C16 O3 . . . . -175.02(19) ?
C1 C2 C17 C18 . . . . -89.7(2) ?
C3 C2 C17 C18 . . . . 88.8(2) ?
C20 N1 C19 C3 . . . . 174.41(18) ?
C4 C3 C19 N1 . . . . -82.5(2) ?
C2 C3 C19 N1 . . . . 94.8(2) ?
C21 N2 C20 N1 . . . . 179.63(18) ?
C21 N2 C20 C24 . . . . -0.4(3) ?
C19 N1 C20 N2 . . . . 179.68(18) ?
C19 N1 C20 C24 . . . . -0.3(3) ?
C20 N2 C21 C22 . . . . -0.2(3) ?
C20 N2 C21 C25 . . . . 179.25(19) ?
N2 C21 C22 C23 . . . . 0.8(3) ?
C25 C21 C22 C23 . . . . -178.7(2) ?
C21 C22 C23 C24 . . . . -0.6(3) ?
C21 C22 C23 C26 . . . . 178.9(2) ?
C22 C23 C24 C20 . . . . 0.0(3) ?
C26 C23 C24 C20 . . . . -179.49(19) ?
N2 C20 C24 C23 . . . . 0.5(3) ?
N1 C20 C24 C23 . . . . -179.53(19) ?
C3 C4 C27 C28 . . . . -88.6(2) ?
C5 C4 C27 C28 . . . . 89.7(2) ?
C30 N3 C29 C5 . . . . 170.2(2) ?
C6 C5 C29 N3 . . . . -94.9(2) ?
C4 C5 C29 N3 . . . . 84.3(2) ?
C31 N4 C30 N3 . . . . -178.8(2) ?
C31 N4 C30 C34 . . . . 0.8(3) ?
C29 N3 C30 N4 . . . . 5.8(3) ?
C29 N3 C30 C34 . . . . -173.8(2) ?
C30 N4 C31 C32 . . . . -1.5(3) ?
C30 N4 C31 C35 . . . . 177.7(2) ?
N4 C31 C32 C33 . . . . 1.5(4) ?
C35 C31 C32 C33 . . . . -177.6(2) ?
C31 C32 C33 C34 . . . . -0.8(4) ?
C31 C32 C33 C36 . . . . 178.3(3) ?
C32 C33 C34 C30 . . . . 0.2(4) ?
C36 C33 C34 C30 . . . . -178.9(2) ?
N4 C30 C34 C33 . . . . -0.2(4) ?
N3 C30 C34 C33 . . . . 179.4(2) ?
C5 C6 C37 C38 . . . . -88.2(2) ?
C1 C6 C37 C38 . . . . 90.6(2) ?
